data_4021098
loop_
_publ_author_name
'Masashi Watanabe'
'Hiroshi Suzuki'
'Yasutaka Tanaka'
'Toshimasa Ishida'
'Tatsuo Oshikawa'
'Akiyoshi Tori-i'

_publ_section_title
;
 One-Pot Synthesis of Helical Aromatics: Stereoselectivity,
 Stability against Racemization, and Assignment of Absolute
 Configuration Assisted by Experimental and Theoretical Circular Dichroism
;
_journal_name_full 'Journal of Organic Chemistry'
_journal_page_first 7794
_journal_page_last 7801
_journal_paper_doi 10.1021/jo048858k
_journal_volume 69
_journal_year 2004
_chemical_formula_moiety 'C24 H20 N2'
_chemical_formula_sum 'C24 H20 N2'
_chemical_formula_weight 336.44
_space_group_IT_number 15
_symmetry_cell_setting monoclinic
_symmetry_space_group_name_Hall '-C 2yc'
_symmetry_space_group_name_H-M 'C 1 2/c 1'
_cell_angle_alpha 90
_cell_angle_beta 90.176(7)
_cell_angle_gamma 90
_cell_formula_units_Z 8
_cell_length_a 23.220(6)
_cell_length_b 9.111(2)
_cell_length_c 16.230(4)
_cell_measurement_temperature 153.1
_cell_volume 3433.4(16)
_exptl_crystal_density_diffrn 1.302
_cod_original_sg_symbol_H-M 'C 2/c'
_cod_database_code 4021098

loop_
_symmetry_equiv_pos_as_xyz
x,y,z
-x,-y,-z
x+1/2,y+1/2,z
-x+1/2,-y+1/2,-z
-x,y,-z+1/2
x,-y,z+1/2
-x+1/2,y+1/2,-z+1/2
x+1/2,-y+1/2,z+1/2

loop_
_atom_site_label
_atom_site_type_symbol
_atom_site_fract_x
_atom_site_fract_y
_atom_site_fract_z
_atom_site_U_iso_or_equiv
_atom_site_adp_type
_atom_site_occupancy
_atom_site_symmetry_multiplicity
_atom_site_calc_flag
_atom_site_refinement_flags
_atom_site_disorder_assembly
_atom_site_disorder_group
N(1) N 0.68961(13) 0.3571(3) 0.5769(2) 0.0224(8) Uani 1.00 1 d . . .
N(2) N 0.92498(13) 0.4139(3) 0.5589(2) 0.0230(8) Uani 1.00 1 d . . .
C(3) C 0.8623(2) -0.0061(3) 0.6434(2) 0.0214(9) Uani 1.00 1 d . . .
C(4) C 0.9434(2) 0.1771(4) 0.6211(2) 0.0222(9) Uani 1.00 1 d . . .
C(5) C 0.7469(1) 0.3569(3) 0.5755(2) 0.0191(8) Uani 1.00 1 d . . .
C(6) C 0.6942(1) 0.1934(3) 0.6955(2) 0.0202(8) Uani 1.00 1 d . . .
C(7) C 0.8303(2) 0.4855(3) 0.5232(2) 0.0241(9) Uani 1.00 1 d . . .
C(8) C 0.9624(2) 0.3145(4) 0.5907(2) 0.0243(9) Uani 1.00 1 d . . .
C(9) C 0.7732(2) 0.4653(4) 0.5228(2) 0.0239(9) Uani 1.00 1 d . . .
C(10) C 0.9866(2) 0.0742(4) 0.6471(2) 0.0272(10) Uani 1.00 1 d . . .
C(11) C 0.8455(2) 0.2651(3) 0.6119(2) 0.0195(8) Uani 1.00 1 d . . .
C(12) C 0.8828(1) 0.1494(3) 0.6280(2) 0.0190(8) Uani 1.00 1 d . . .
C(13) C 0.6622(2) 0.1116(4) 0.7545(2) 0.0252(9) Uani 1.00 1 d . . .
C(14) C 0.7830(2) 0.2666(3) 0.6283(2) 0.0189(8) Uani 1.00 1 d . . .
C(15) C 0.6024(2) 0.2558(4) 0.6282(2) 0.0280(10) Uani 1.00 1 d . . .
C(16) C 0.7763(2) 0.2502(4) 0.8454(2) 0.0246(9) Uani 1.00 1 d . . .
C(17) C 0.7561(1) 0.2014(3) 0.6955(2) 0.0193(8) Uani 1.00 1 d . . .
C(18) C 1.0434(2) 0.1113(4) 0.6469(2) 0.0312(10) Uani 1.00 1 d . . .
C(19) C 0.8688(2) 0.3886(3) 0.5675(2) 0.0205(8) Uani 1.00 1 d . . .
C(20) C 0.7889(2) 0.1518(4) 0.7718(2) 0.0219(9) Uani 1.00 1 d . . .
C(21) C 1.0215(2) 0.3501(4) 0.5891(3) 0.0312(10) Uani 1.00 1 d . . .
C(22) C 0.6631(2) 0.2688(3) 0.6320(2) 0.0205(8) Uani 1.00 1 d . . .
C(23) C 0.6037(2) 0.1011(4) 0.7481(2) 0.0299(10) Uani 1.00 1 d . . .
C(24) C 0.5727(2) 0.1739(4) 0.6840(3) 0.0303(10) Uani 1.00 1 d . . .
C(25) C 0.8782(2) -0.1078(4) 0.5696(2) 0.0280(10) Uani 1.00 1 d . . .
C(26) C 1.0615(2) 0.2497(4) 0.6171(3) 0.0327(10) Uani 1.00 1 d . . .
H(1) H 0.8119(2) -0.0036(3) 0.6435(2) 0.0255(13) Uiso 1.00 1 c . . .
H(2) H 0.8789(2) -0.0516(3) 0.6945(2) 0.0256(13) Uiso 1.00 1 c . . .
H(3) H 0.8496(2) 0.5652(3) 0.4943(2) 0.029(1) Uiso 1.00 1 c . . .
H(4) H 0.7503(2) 0.5264(4) 0.4877(2) 0.029(1) Uiso 1.00 1 c . . .
H(5) H 0.9714(2) -0.0201(4) 0.6680(2) 0.033(1) Uiso 1.00 1 c . . .
H(6) H 0.6824(2) 0.0698(4) 0.8009(2) 0.030(1) Uiso 1.00 1 c . . .
H(7) H 0.5810(2) 0.2987(4) 0.5828(2) 0.034(1) Uiso 1.00 1 c . . .
H(8) H 0.7942(2) 0.2091(4) 0.9007(2) 0.029(1) Uiso 1.00 1 c . . .
H(9) H 0.7892(2) 0.3531(4) 0.8317(2) 0.030(1) Uiso 1.00 1 c . . .
H(10) H 0.7371(2) 0.2711(4) 0.8637(2) 0.030(1) Uiso 1.00 1 c . . .
H(11) H 1.0729(2) 0.0247(4) 0.6705(2) 0.037(1) Uiso 1.00 1 c . . .
H(12) H 0.7740(2) 0.0517(4) 0.7879(2) 0.0264(13) Uiso 1.00 1 c . . .
H(13) H 0.8340(2) 0.1557(4) 0.7569(2) 0.0265(13) Uiso 1.00 1 c . . .
H(14) H 1.0279(2) 0.4536(4) 0.5714(3) 0.037(1) Uiso 1.00 1 c . . .
H(15) H 0.5824(2) 0.0351(4) 0.7892(2) 0.036(1) Uiso 1.00 1 c . . .
H(16) H 0.5278(2) 0.1533(4) 0.6887(3) 0.037(1) Uiso 1.00 1 c . . .
H(17) H 0.9197(2) -0.1167(4) 0.5593(2) 0.034(1) Uiso 1.00 1 c . . .
H(18) H 0.8547(2) -0.0777(4) 0.5223(2) 0.034(1) Uiso 1.00 1 c . . .
H(19) H 0.8597(2) -0.2117(4) 0.5833(2) 0.034(1) Uiso 1.00 1 c . . .
H(20) H 1.1007(2) 0.2773(4) 0.6189(3) 0.039(2) Uiso 1.00 1 c . . .

loop_
_atom_site_aniso_label
_atom_site_aniso_U_11
_atom_site_aniso_U_22
_atom_site_aniso_U_33
_atom_site_aniso_U_12
_atom_site_aniso_U_13
_atom_site_aniso_U_23
N(1) 0.025(2) 0.019(1) 0.024(2) 0.0017(10) -0.0015(11) 0.0005(10)
N(2) 0.025(2) 0.021(1) 0.023(2) -0.0021(10) 0.0044(11) -0.0030(11)
C(3) 0.024(2) 0.014(2) 0.025(2) 0.0032(11) -0.0010(13) -0.0000(12)
C(4) 0.024(2) 0.023(2) 0.021(2) 0.0015(12) 0.0012(13) -0.0032(12)
C(5) 0.024(2) 0.014(1) 0.019(2) -0.0020(11) 0.0006(12) -0.0031(11)
C(6) 0.022(2) 0.018(2) 0.021(2) 0.0005(12) 0.0010(12) -0.0025(12)
C(7) 0.030(2) 0.016(2) 0.026(2) 0.0015(12) 0.005(1) 0.0044(12)
C(8) 0.023(2) 0.026(2) 0.024(2) -0.0023(13) 0.0038(13) -0.0017(13)
C(9) 0.032(2) 0.018(2) 0.021(2) 0.0092(13) -0.001(1) 0.0026(12)
C(10) 0.027(2) 0.027(2) 0.027(2) 0.0028(13) 0.003(1) -0.000(1)
C(11) 0.025(2) 0.018(2) 0.016(2) -0.0007(11) -0.0001(12) -0.0046(11)
C(12) 0.020(2) 0.020(2) 0.017(2) -0.0010(11) 0.0024(12) 0.0012(11)
C(13) 0.026(2) 0.027(2) 0.022(2) 0.0023(13) 0.002(1) 0.0027(12)
C(14) 0.027(2) 0.011(1) 0.019(2) -0.0003(11) 0.0029(13) -0.0020(11)
C(15) 0.025(2) 0.033(2) 0.026(2) 0.0029(13) -0.004(1) -0.007(1)
C(16) 0.023(2) 0.030(2) 0.022(2) -0.0018(13) 0.0014(13) 0.0004(13)
C(17) 0.019(2) 0.018(2) 0.021(2) 0.0018(11) 0.0024(12) -0.0016(12)
C(18) 0.026(2) 0.039(2) 0.029(2) 0.002(1) -0.000(2) 0.003(2)
C(19) 0.029(2) 0.018(2) 0.015(2) -0.0019(12) 0.0002(13) -0.0007(11)
C(20) 0.021(2) 0.023(2) 0.021(2) 0.0042(12) 0.0036(13) 0.0041(12)
C(21) 0.028(2) 0.030(2) 0.035(2) -0.006(1) 0.003(2) 0.003(1)
C(22) 0.021(2) 0.019(2) 0.021(2) -0.0004(11) 0.0006(13) -0.0030(12)
C(23) 0.029(2) 0.030(2) 0.031(2) -0.007(1) 0.002(2) -0.000(1)
C(24) 0.019(2) 0.036(2) 0.036(2) -0.000(1) -0.001(2) -0.003(2)
C(25) 0.031(2) 0.022(2) 0.031(2) 0.0060(13) 0.000(2) -0.0050(13)
C(26) 0.023(2) 0.042(2) 0.034(2) -0.002(1) 0.000(2) 0.005(2)

loop_
_geom_bond_atom_site_label_1
_geom_bond_atom_site_label_2
_geom_bond_distance
_geom_bond_publ_flag
_geom_bond_site_symmetry_1
_geom_bond_site_symmetry_2
N(1) C(5) 1.331(4) yes . .
N(1) C(22) 1.353(4) yes . .
N(2) C(8) 1.355(4) yes . .
N(2) C(19) 1.333(5) yes . .
C(3) C(12) 1.516(4) yes . .
C(3) C(25) 1.559(5) yes . .
C(3) H(1) 1.172(5) no . .
C(3) H(2) 1.003(5) no . .
C(4) C(8) 1.417(5) yes . .
C(4) C(10) 1.435(5) yes . .
C(4) C(12) 1.433(5) yes . .
C(5) C(9) 1.443(5) yes . .
C(5) C(14) 1.453(4) yes . .
C(6) C(13) 1.424(5) yes . .
C(6) C(17) 1.441(5) yes . .
C(6) C(22) 1.432(5) yes . .
C(7) C(9) 1.340(5) yes . .
C(7) C(19) 1.446(5) yes . .
C(7) H(3) 0.973(5) no . .
C(8) C(21) 1.411(5) yes . .
C(9) H(4) 0.956(5) no . .
C(10) C(18) 1.363(5) yes . .
C(10) H(5) 0.989(5) no . .
C(11) C(12) 1.388(4) yes . .
C(11) C(14) 1.476(5) yes . .
C(11) C(19) 1.443(5) yes . .
C(13) C(23) 1.365(5) yes . .
C(13) H(6) 0.965(5) no . .
C(14) C(17) 1.391(5) yes . .
C(15) C(22) 1.415(5) yes . .
C(15) C(24) 1.363(5) yes . .
C(15) H(7) 0.970(5) no . .
C(16) C(20) 1.522(5) yes . .
C(16) H(8) 1.056(5) no . .
C(16) H(9) 1.009(5) no . .
C(16) H(10) 0.977(5) no . .
C(17) C(20) 1.520(5) yes . .
C(18) C(26) 1.414(6) yes . .
C(18) H(11) 1.111(6) no . .
C(20) H(12) 1.010(5) no . .
C(20) H(13) 1.077(5) no . .
C(21) C(26) 1.379(6) yes . .
C(21) H(14) 0.997(5) no . .
C(23) C(24) 1.425(5) yes . .
C(23) H(15) 1.026(5) no . .
C(24) H(16) 1.064(5) no . .
C(25) H(17) 0.981(6) no . .
C(25) H(18) 0.980(5) no . .
C(25) H(19) 1.063(5) no . .
C(26) H(20) 0.945(6) no . .

loop_
_cod_related_entry_id
_cod_related_entry_database
_cod_related_entry_code
1 ChemSpider 9431205
